data_7017106
loop_
_publ_author_name
'Gl\"ockner, Andreas'
'Arias, Oscar'
'Bannenberg, Thomas'
'Daniliuc, Constantin G.'
'Jones, Peter G.'
'Tamm, Matthias'

_publ_section_title
;
 Facile \h(5)-\h(3) hapticity interconversion in
 pentamethylcyclopentadienyl ruthenium(ii) complexes containing a
 phenylmethallyl ("open indenyl") ligand.
;
_journal_issue 43
_journal_name_full 'Dalton transactions (Cambridge, England : 2003)'
_journal_page_first 11511
_journal_page_last 11518
_journal_paper_doi 10.1039/c1dt11436k
_journal_volume 40
_journal_year 2011
_chemical_formula_sum 'C21 H26 O Ru'
_chemical_formula_weight 395.49
_chemical_name_systematic
;
?
;
_space_group_IT_number 33
_symmetry_cell_setting orthorhombic
_symmetry_space_group_name_Hall 'P 2c -2n'
_symmetry_space_group_name_H-M 'P n a 21'
_atom_sites_solution_hydrogens geom
_atom_sites_solution_primary direct
_atom_sites_solution_secondary difmap
_audit_creation_method SHELXL-97
_cell_angle_alpha 90.00
_cell_angle_beta 90.00
_cell_angle_gamma 90.00
_cell_formula_units_Z 4
_cell_length_a 11.5667(2)
_cell_length_b 12.0145(2)
_cell_length_c 13.0890(2)
_cell_measurement_reflns_used 15625
_cell_measurement_temperature 100(2)
_cell_measurement_theta_max 75.6875
_cell_measurement_theta_min 3.3738
_cell_volume 1818.95(5)
_computing_cell_refinement
;
CrysAlisPro, Oxford Diffraction Ltd.,
Version 1.171.33.55 (release 05-01-2010 CrysAlis171 .NET)
(compiled Jan 5 2010,16:28:46)
;
_computing_data_collection
;
CrysAlisPro, Oxford Diffraction Ltd.,
Version 1.171.33.55 (release 05-01-2010 CrysAlis171 .NET)
(compiled Jan 5 2010,16:28:46)
;
_computing_data_reduction
;
CrysAlisPro, Oxford Diffraction Ltd.,
Version 1.171.33.55 (release 05-01-2010 CrysAlis171 .NET)
(compiled Jan 5 2010,16:28:46)
;
_computing_molecular_graphics 'BRUKER XP'
_computing_publication_material SHELXL-97
_computing_structure_refinement 'SHELXL-97 (Sheldrick, 1997)'
_computing_structure_solution 'SHELXS-97 (Sheldrick, 1990)'
_diffrn_ambient_temperature 100(2)
_diffrn_detector_area_resol_mean 10.3543
_diffrn_measured_fraction_theta_full 1.000
_diffrn_measured_fraction_theta_max 0.990
_diffrn_measurement_device_type 'Xcalibur, Atlas, Nova'
_diffrn_measurement_method '\w scans'
_diffrn_radiation_monochromator mirror
_diffrn_radiation_source 'Nova (Cu) X-ray Source'
_diffrn_radiation_type 'Cu K\a'
_diffrn_radiation_wavelength 1.54184
_diffrn_reflns_av_R_equivalents 0.0298
_diffrn_reflns_av_sigmaI/netI 0.0148
_diffrn_reflns_limit_h_max 14
_diffrn_reflns_limit_h_min -14
_diffrn_reflns_limit_k_max 14
_diffrn_reflns_limit_k_min -15
_diffrn_reflns_limit_l_max 16
_diffrn_reflns_limit_l_min -16
_diffrn_reflns_number 20543
_diffrn_reflns_theta_full 72.50
_diffrn_reflns_theta_max 75.87
_diffrn_reflns_theta_min 5.00
_exptl_absorpt_coefficient_mu 6.973
_exptl_absorpt_correction_T_max 1.00000
_exptl_absorpt_correction_T_min 0.66633
_exptl_absorpt_correction_type multi-scan
_exptl_absorpt_process_details
;
CrysAlisPro, Oxford Diffraction Ltd.,
Version 1.171.33.55 (release 05-01-2010 CrysAlis171 .NET)
(compiled Jan 5 2010,16:28:46)
;
_exptl_crystal_colour yellow
_exptl_crystal_density_diffrn 1.444
_exptl_crystal_density_method 'not measured'
_exptl_crystal_description plate
_exptl_crystal_F_000 816
_exptl_crystal_size_max 0.10
_exptl_crystal_size_mid 0.05
_exptl_crystal_size_min 0.05
_refine_diff_density_max 0.319
_refine_diff_density_min -0.627
_refine_diff_density_rms 0.056
_refine_ls_abs_structure_details 'Flack H D (1983), Acta Cryst. A39, 876-881'
_refine_ls_abs_structure_Flack 0.000(8)
_refine_ls_extinction_method none
_refine_ls_goodness_of_fit_ref 1.053
_refine_ls_hydrogen_treatment
;
The hydrogens of the C1 and C3 atoms were refined freely.
The methyls were refined using a rigid model, others riding.
;
_refine_ls_matrix_type full
_refine_ls_number_parameters 226
_refine_ls_number_reflns 3651
_refine_ls_number_restraints 1
_refine_ls_restrained_S_all 1.053
_refine_ls_R_factor_all 0.0203
_refine_ls_R_factor_gt 0.0193
_refine_ls_shift/su_max 0.002
_refine_ls_shift/su_mean 0.000
_refine_ls_structure_factor_coef Fsqd
_refine_ls_weighting_details 'calc w=1/[\s^2^(Fo^2^)+(0.0356P)^2^+0.2598P] where P=(Fo^2^+2Fc^2^)/3'
_refine_ls_weighting_scheme calc
_refine_ls_wR_factor_gt 0.0526
_refine_ls_wR_factor_ref 0.0534
_reflns_number_gt 3478
_reflns_number_total 3651
_reflns_threshold_expression >2sigma(I)
_cod_data_source_file c1dt11436k.txt
_cod_data_source_block andyg35a
_cod_database_code 7017106

loop_
_symmetry_equiv_pos_as_xyz
'x, y, z'
'-x, -y, z+1/2'
'x+1/2, -y+1/2, z'
'-x+1/2, y+1/2, z+1/2'

loop_
_atom_site_label
_atom_site_type_symbol
_atom_site_fract_x
_atom_site_fract_y
_atom_site_fract_z
_atom_site_U_iso_or_equiv
_atom_site_adp_type
_atom_site_occupancy
_atom_site_symmetry_multiplicity
_atom_site_calc_flag
_atom_site_refinement_flags
Ru Ru 0.396263(9) 0.502540(8) 0.44305(5) 0.01784(6) Uani 1 1 d .
O O 0.31048(13) 0.69257(12) 0.57255(13) 0.0402(4) Uani 1 1 d .
C1 C 0.42785(16) 0.40915(18) 0.58657(16) 0.0281(4) Uani 1 1 d .
H1A H 0.402(2) 0.457(3) 0.643(2) 0.040(7) Uiso 1 1 d .
H1B H 0.507(2) 0.374(2) 0.5959(17) 0.033(6) Uiso 1 1 d .
C2 C 0.35072(16) 0.35066(15) 0.52248(15) 0.0228(4) Uani 1 1 d .
C3 C 0.24463(15) 0.40133(14) 0.48988(15) 0.0209(3) Uani 1 1 d .
H3 H 0.2134(17) 0.3660(17) 0.4325(18) 0.022(5) Uiso 1 1 d .
C4 C 0.15831(14) 0.45702(14) 0.55653(14) 0.0215(4) Uani 1 1 d .
C5 C 0.16405(17) 0.45464(17) 0.66263(16) 0.0279(4) Uani 1 1 d .
H5 H 0.2252 0.4151 0.6947 0.033 Uiso 1 1 calc R
C6 C 0.0824(3) 0.50878(16) 0.7231(3) 0.0327(6) Uani 1 1 d .
H6 H 0.0899 0.5087 0.7954 0.039 Uiso 1 1 calc R
C7 C -0.01036(16) 0.56302(16) 0.67685(17) 0.0308(4) Uani 1 1 d .
H7 H -0.0671 0.5992 0.7174 0.037 Uiso 1 1 calc R
C8 C -0.01908(15) 0.56371(16) 0.57174(18) 0.0319(4) Uani 1 1 d .
H8 H -0.0825 0.6003 0.5401 0.038 Uiso 1 1 calc R
C9 C 0.0640(2) 0.51145(15) 0.51161(19) 0.0259(4) Uani 1 1 d .
H9 H 0.0566 0.5127 0.4393 0.031 Uiso 1 1 calc R
C10 C 0.38618(17) 0.24025(17) 0.47824(19) 0.0329(5) Uani 1 1 d .
H10A H 0.4704 0.2325 0.4824 0.039 Uiso 1 1 calc R
H10B H 0.3619 0.2362 0.4066 0.039 Uiso 1 1 calc R
H10C H 0.3494 0.1801 0.5169 0.039 Uiso 1 1 calc R
C11 C 0.42380(18) 0.45188(18) 0.27741(15) 0.0218(4) Uani 1 1 d .
C12 C 0.53096(16) 0.44110(15) 0.32939(15) 0.0220(3) Uani 1 1 d .
C13 C 0.56368(15) 0.54795(16) 0.36879(15) 0.0222(4) Uani 1 1 d .
C14 C 0.47616(15) 0.62470(15) 0.33876(15) 0.0231(3) Uani 1 1 d .
C15 C 0.38787(15) 0.56595(19) 0.28396(17) 0.0234(4) Uani 1 1 d .
C16 C 0.36354(18) 0.36356(18) 0.21588(15) 0.0317(4) Uani 1 1 d .
H16A H 0.2797 0.3739 0.2209 0.038 Uiso 1 1 calc R
H16B H 0.3844 0.2900 0.2424 0.038 Uiso 1 1 calc R
H16C H 0.3873 0.3693 0.1442 0.038 Uiso 1 1 calc R
C17 C 0.60664(16) 0.33940(18) 0.33350(19) 0.0312(4) Uani 1 1 d .
H17A H 0.5608 0.2735 0.3159 0.037 Uiso 1 1 calc R
H17B H 0.6380 0.3309 0.4026 0.037 Uiso 1 1 calc R
H17C H 0.6703 0.3475 0.2847 0.037 Uiso 1 1 calc R
C18 C 0.67531(16) 0.57431(18) 0.42146(15) 0.0304(4) Uani 1 1 d .
H18A H 0.7354 0.5882 0.3703 0.037 Uiso 1 1 calc R
H18B H 0.6981 0.5113 0.4645 0.037 Uiso 1 1 calc R
H18C H 0.6654 0.6407 0.4641 0.037 Uiso 1 1 calc R
C19 C 0.48149(18) 0.74813(16) 0.35265(18) 0.0330(4) Uani 1 1 d .
H19A H 0.5283 0.7656 0.4130 0.040 Uiso 1 1 calc R
H19B H 0.4031 0.7774 0.3620 0.040 Uiso 1 1 calc R
H19C H 0.5166 0.7822 0.2921 0.040 Uiso 1 1 calc R
C20 C 0.28574(17) 0.61808(19) 0.23084(17) 0.0330(4) Uani 1 1 d .
H20A H 0.3090 0.6433 0.1626 0.040 Uiso 1 1 calc R
H20B H 0.2582 0.6818 0.2707 0.040 Uiso 1 1 calc R
H20C H 0.2236 0.5631 0.2246 0.040 Uiso 1 1 calc R
C21 C 0.34178(18) 0.61651(17) 0.52563(17) 0.0290(4) Uani 1 1 d .

loop_
_atom_site_aniso_label
_atom_site_aniso_U_11
_atom_site_aniso_U_22
_atom_site_aniso_U_33
_atom_site_aniso_U_23
_atom_site_aniso_U_13
_atom_site_aniso_U_12
Ru 0.01461(8) 0.01927(8) 0.01966(9) -0.00140(6) 0.00069(8) -0.00069(4)
O 0.0481(8) 0.0274(7) 0.0451(9) -0.0125(7) 0.0227(7) -0.0049(6)
C1 0.0215(8) 0.0381(11) 0.0247(10) 0.0064(9) -0.0017(8) 0.0025(8)
C2 0.0205(9) 0.0220(8) 0.0258(9) 0.0073(8) 0.0048(7) -0.0006(7)
C3 0.0186(8) 0.0205(8) 0.0236(9) -0.0002(7) -0.0009(7) -0.0037(7)
C4 0.0159(7) 0.0162(8) 0.0324(10) 0.0015(7) -0.0003(7) -0.0016(6)
C5 0.0242(9) 0.0296(10) 0.0299(10) 0.0051(8) 0.0038(8) 0.0045(8)
C6 0.0279(11) 0.0358(13) 0.0343(15) 0.0006(8) 0.0099(11) 0.0002(7)
C7 0.0202(9) 0.0243(9) 0.0479(13) -0.0053(8) 0.0108(9) 0.0004(7)
C8 0.0181(7) 0.0263(9) 0.0513(12) 0.0008(9) -0.0021(9) 0.0019(7)
C9 0.0195(11) 0.0283(10) 0.0298(12) 0.0012(8) -0.0050(9) -0.0011(7)
C10 0.0277(9) 0.0253(10) 0.0455(13) 0.0048(8) 0.0082(8) 0.0052(7)
C11 0.0209(8) 0.0241(10) 0.0203(10) -0.0017(8) 0.0017(8) -0.0008(8)
C12 0.0203(8) 0.0251(9) 0.0207(8) -0.0010(7) 0.0040(7) 0.0027(7)
C13 0.0177(8) 0.0254(10) 0.0235(9) -0.0007(7) 0.0041(7) -0.0031(7)
C14 0.0192(7) 0.0246(9) 0.0254(9) 0.0015(7) 0.0059(7) -0.0016(7)
C15 0.0213(9) 0.0261(10) 0.0229(10) 0.0055(8) 0.0015(7) 0.0012(7)
C16 0.0319(11) 0.0362(11) 0.0271(11) -0.0062(8) -0.0028(8) -0.0051(8)
C17 0.0298(10) 0.0310(10) 0.0329(11) -0.0006(9) 0.0032(8) 0.0076(7)
C18 0.0177(8) 0.0440(11) 0.0295(12) -0.0034(8) 0.0010(7) -0.0051(7)
C19 0.0327(9) 0.0231(9) 0.0434(12) -0.0010(8) 0.0097(9) -0.0016(8)
C20 0.0208(9) 0.0422(11) 0.0358(11) 0.0099(9) 0.0005(8) 0.0047(8)
C21 0.0271(10) 0.0296(10) 0.0302(10) 0.0002(9) 0.0088(8) -0.0070(8)

loop_
_atom_type_symbol
_atom_type_description
_atom_type_scat_dispersion_real
_atom_type_scat_dispersion_imag
_atom_type_scat_source
C C 0.0181 0.0091 'International Tables Vol C Tables 4.2.6.8 and 6.1.1.4'
H H 0.0000 0.0000 'International Tables Vol C Tables 4.2.6.8 and 6.1.1.4'
O O 0.0492 0.0322 'International Tables Vol C Tables 4.2.6.8 and 6.1.1.4'
Ru Ru 0.0552 3.2960 'International Tables Vol C Tables 4.2.6.8 and 6.1.1.4'

loop_
_geom_angle_atom_site_label_1
_geom_angle_atom_site_label_2
_geom_angle_atom_site_label_3
_geom_angle
C21 Ru C2 105.05(9)
C21 Ru C14 90.67(8)
C2 Ru C14 163.59(7)
C21 Ru C1 86.32(9)
C2 Ru C1 37.55(8)
C14 Ru C1 142.28(7)
C21 Ru C15 106.17(9)
C2 Ru C15 136.82(8)
C14 Ru C15 37.80(7)
C1 Ru C15 167.24(8)
C21 Ru C3 88.57(8)
C2 Ru C3 38.16(7)
C14 Ru C3 149.95(7)
C1 Ru C3 67.63(7)
C15 Ru C3 114.36(7)
C21 Ru C13 111.57(8)
C2 Ru C13 128.72(7)
C14 Ru C13 37.41(7)
C1 Ru C13 110.43(7)
C15 Ru C13 63.00(7)
C3 Ru C13 159.78(7)
C21 Ru C11 143.20(9)
C2 Ru C11 105.44(8)
C14 Ru C11 61.95(7)
C1 Ru C11 130.45(9)
C15 Ru C11 37.21(9)
C3 Ru C11 103.13(7)
C13 Ru C11 61.92(7)
C21 Ru C12 148.48(8)
C2 Ru C12 101.94(7)
C14 Ru C12 61.64(7)
C1 Ru C12 106.05(7)
C15 Ru C12 61.85(7)
C3 Ru C12 122.90(7)
C13 Ru C12 37.06(7)
C11 Ru C12 36.36(7)
C2 C1 Ru 69.18(11)
C1 C2 C3 120.39(17)
C1 C2 C10 119.69(17)
C3 C2 C10 119.53(18)
C1 C2 Ru 73.27(11)
C3 C2 Ru 73.00(10)
C10 C2 Ru 119.47(13)
C2 C3 C4 126.26(17)
C2 C3 Ru 68.83(10)
C4 C3 Ru 116.52(12)
C5 C4 C9 117.76(18)
C5 C4 C3 123.04(16)
C9 C4 C3 119.16(18)
C4 C5 C6 121.7(2)
C5 C6 C7 119.6(3)
C8 C7 C6 119.5(2)
C7 C8 C9 120.72(19)
C8 C9 C4 120.7(2)
C12 C11 C15 108.14(17)
C12 C11 C16 126.66(19)
C15 C11 C16 124.88(18)
C12 C11 Ru 71.93(11)
C15 C11 Ru 69.32(10)
C16 C11 Ru 129.39(14)
C11 C12 C13 108.72(16)
C11 C12 C17 126.82(18)
C13 C12 C17 124.11(18)
C11 C12 Ru 71.71(11)
C13 C12 Ru 69.85(9)
C17 C12 Ru 129.66(14)
C14 C13 C12 107.02(16)
C14 C13 C18 127.07(17)
C12 C13 C18 125.61(18)
C14 C13 Ru 70.26(10)
C12 C13 Ru 73.09(10)
C18 C13 Ru 126.77(14)
C13 C14 C15 109.00(16)
C13 C14 C19 125.39(17)
C15 C14 C19 125.34(18)
C13 C14 Ru 72.34(10)
C15 C14 Ru 71.57(11)
C19 C14 Ru 126.98(14)
C14 C15 C11 107.09(17)
C14 C15 C20 125.8(2)
C11 C15 C20 126.62(19)
C14 C15 Ru 70.64(12)
C11 C15 Ru 73.47(10)
C20 C15 Ru 127.58(14)
O C21 Ru 175.54(18)

loop_
_geom_bond_atom_site_label_1
_geom_bond_atom_site_label_2
_geom_bond_distance
Ru C21 1.855(2)
Ru C2 2.1653(18)
Ru C14 2.2071(18)
Ru C1 2.218(2)
Ru C15 2.219(2)
Ru C3 2.2204(17)
Ru C13 2.2344(18)
Ru C11 2.274(2)
Ru C12 2.2772(18)
O C21 1.159(3)
C1 C2 1.412(3)
C2 C3 1.435(3)
C2 C10 1.504(3)
C3 C4 1.485(2)
C4 C5 1.391(3)
C4 C9 1.401(3)
C5 C6 1.393(3)
C6 C7 1.394(4)
C7 C8 1.380(3)
C8 C9 1.392(3)
C11 C12 1.420(3)
C11 C15 1.435(3)
C11 C16 1.503(3)
C12 C13 1.434(3)
C12 C17 1.504(3)
C13 C14 1.425(3)
C13 C18 1.498(3)
C14 C15 1.434(3)
C14 C19 1.495(3)
C15 C20 1.507(3)

loop_
_geom_torsion_atom_site_label_1
_geom_torsion_atom_site_label_2
_geom_torsion_atom_site_label_3
_geom_torsion_atom_site_label_4
_geom_torsion
C21 Ru C1 C2 120.70(13)
C14 Ru C1 C2 -152.96(12)
C15 Ru C1 C2 -70.9(3)
C3 Ru C1 C2 30.73(11)
C13 Ru C1 C2 -127.63(11)
C11 Ru C1 C2 -57.66(14)
C12 Ru C1 C2 -88.80(12)
Ru C1 C2 C3 -57.98(16)
Ru C1 C2 C10 114.83(17)
C21 Ru C2 C1 -62.70(14)
C14 Ru C2 C1 100.2(3)
C15 Ru C2 C1 162.24(12)
C3 Ru C2 C1 -130.12(17)
C13 Ru C2 C1 72.02(14)
C11 Ru C2 C1 138.17(12)
C12 Ru C2 C1 100.87(12)
C21 Ru C2 C3 67.42(14)
C14 Ru C2 C3 -129.7(3)
C1 Ru C2 C3 130.12(17)
C15 Ru C2 C3 -67.64(15)
C13 Ru C2 C3 -157.86(12)
C11 Ru C2 C3 -91.72(12)
C12 Ru C2 C3 -129.01(12)
C21 Ru C2 C10 -177.80(15)
C14 Ru C2 C10 -14.9(4)
C1 Ru C2 C10 -115.1(2)
C15 Ru C2 C10 47.1(2)
C3 Ru C2 C10 114.8(2)
C13 Ru C2 C10 -43.1(2)
C11 Ru C2 C10 23.07(17)
C12 Ru C2 C10 -14.23(17)
C1 C2 C3 C4 -49.9(3)
C10 C2 C3 C4 137.25(19)
Ru C2 C3 C4 -108.04(17)
C1 C2 C3 Ru 58.11(17)
C10 C2 C3 Ru -114.71(17)
C21 Ru C3 C2 -116.88(14)
C14 Ru C3 C2 154.25(14)
C1 Ru C3 C2 -30.27(12)
C15 Ru C3 C2 135.99(12)
C13 Ru C3 C2 58.3(3)
C11 Ru C3 C2 98.37(12)
C12 Ru C3 C2 64.89(14)
C21 Ru C3 C4 4.16(15)
C2 Ru C3 C4 121.03(19)
C14 Ru C3 C4 -84.7(2)
C1 Ru C3 C4 90.77(14)
C15 Ru C3 C4 -102.97(14)
C13 Ru C3 C4 179.32(19)
C11 Ru C3 C4 -140.59(13)
C12 Ru C3 C4 -174.08(12)
C2 C3 C4 C5 -8.2(3)
Ru C3 C4 C5 -90.44(19)
C2 C3 C4 C9 174.19(17)
Ru C3 C4 C9 91.91(18)
C9 C4 C5 C6 -3.0(3)
C3 C4 C5 C6 179.28(18)
C4 C5 C6 C7 2.7(3)
C5 C6 C7 C8 -0.9(3)
C6 C7 C8 C9 -0.4(3)
C7 C8 C9 C4 0.0(3)
C5 C4 C9 C8 1.7(3)
C3 C4 C9 C8 179.46(17)
C21 Ru C11 C12 125.78(15)
C2 Ru C11 C12 -89.25(12)
C14 Ru C11 C12 79.40(12)
C1 Ru C11 C12 -56.96(14)
C15 Ru C11 C12 118.25(18)
C3 Ru C11 C12 -128.61(11)
C13 Ru C11 C12 36.78(11)
C21 Ru C11 C15 7.5(2)
C2 Ru C11 C15 152.51(12)
C14 Ru C11 C15 -38.85(11)
C1 Ru C11 C15 -175.20(11)
C3 Ru C11 C15 113.14(12)
C13 Ru C11 C15 -81.47(13)
C12 Ru C11 C15 -118.25(17)
C21 Ru C11 C16 -111.2(2)
C2 Ru C11 C16 33.8(2)
C14 Ru C11 C16 -157.6(2)
C1 Ru C11 C16 66.0(2)
C15 Ru C11 C16 -118.8(2)
C3 Ru C11 C16 -5.6(2)
C13 Ru C11 C16 159.8(2)
C12 Ru C11 C16 123.0(2)
C15 C11 C12 C13 -0.2(2)
C16 C11 C12 C13 173.57(19)
Ru C11 C12 C13 -60.33(13)
C15 C11 C12 C17 -173.54(19)
C16 C11 C12 C17 0.2(3)
Ru C11 C12 C17 126.3(2)
C15 C11 C12 Ru 60.14(12)
C16 C11 C12 Ru -126.1(2)
C21 Ru C12 C11 -111.61(19)
C2 Ru C12 C11 99.89(12)
C14 Ru C12 C11 -80.32(12)
C1 Ru C12 C11 138.41(12)
C15 Ru C12 C11 -37.17(13)
C3 Ru C12 C11 65.01(14)
C13 Ru C12 C11 -118.77(17)
C21 Ru C12 C13 7.2(2)
C2 Ru C12 C13 -141.34(12)
C14 Ru C12 C13 38.45(11)
C1 Ru C12 C13 -102.81(13)
C15 Ru C12 C13 81.60(13)
C3 Ru C12 C13 -176.22(12)
C11 Ru C12 C13 118.77(17)
C21 Ru C12 C17 125.3(2)
C2 Ru C12 C17 -23.19(19)
C14 Ru C12 C17 156.6(2)
C1 Ru C12 C17 15.33(19)
C15 Ru C12 C17 -160.3(2)
C3 Ru C12 C17 -58.1(2)
C13 Ru C12 C17 118.1(2)
C11 Ru C12 C17 -123.1(2)
C11 C12 C13 C14 -1.0(2)
C17 C12 C13 C14 172.61(19)
Ru C12 C13 C14 -62.46(12)
C11 C12 C13 C18 -175.02(18)
C17 C12 C13 C18 -1.4(3)
Ru C12 C13 C18 123.49(19)
C11 C12 C13 Ru 61.49(13)
C17 C12 C13 Ru -124.93(19)
C21 Ru C13 C14 -60.25(14)
C2 Ru C13 C14 167.30(12)
C1 Ru C13 C14 -154.48(11)
C15 Ru C13 C14 37.48(12)
C3 Ru C13 C14 124.9(2)
C11 Ru C13 C14 79.65(12)
C12 Ru C13 C14 115.73(17)
C21 Ru C13 C12 -175.98(13)
C2 Ru C13 C12 51.57(15)
C14 Ru C13 C12 -115.73(17)
C1 Ru C13 C12 89.79(13)
C15 Ru C13 C12 -78.25(13)
C3 Ru C13 C12 9.2(3)
C11 Ru C13 C12 -36.08(11)
C21 Ru C13 C18 61.84(19)
C2 Ru C13 C18 -70.6(2)
C14 Ru C13 C18 122.1(2)
C1 Ru C13 C18 -32.38(19)
C15 Ru C13 C18 159.6(2)
C3 Ru C13 C18 -113.0(3)
C11 Ru C13 C18 -158.3(2)
C12 Ru C13 C18 -122.2(2)
C12 C13 C14 C15 1.8(2)
C18 C13 C14 C15 175.70(18)
Ru C13 C14 C15 -62.57(14)
C12 C13 C14 C19 -172.42(18)
C18 C13 C14 C19 1.5(3)
Ru C13 C14 C19 123.24(19)
C12 C13 C14 Ru 64.34(12)
C18 C13 C14 Ru -121.73(19)
C21 Ru C14 C13 126.15(13)
C2 Ru C14 C13 -37.4(3)
C1 Ru C14 C13 41.30(17)
C15 Ru C14 C13 -117.79(16)
C3 Ru C14 C13 -145.54(14)
C11 Ru C14 C13 -79.55(12)
C12 Ru C14 C13 -38.09(11)
C21 Ru C14 C15 -116.06(13)
C2 Ru C14 C15 80.4(3)
C1 Ru C14 C15 159.09(13)
C3 Ru C14 C15 -27.75(19)
C13 Ru C14 C15 117.79(16)
C11 Ru C14 C15 38.24(13)
C12 Ru C14 C15 79.70(12)
C21 Ru C14 C19 4.75(18)
C2 Ru C14 C19 -158.8(2)
C1 Ru C14 C19 -80.1(2)
C15 Ru C14 C19 120.8(2)
C3 Ru C14 C19 93.1(2)
C13 Ru C14 C19 -121.4(2)
C11 Ru C14 C19 159.05(19)
C12 Ru C14 C19 -159.49(19)
C13 C14 C15 C11 -1.9(2)
C19 C14 C15 C11 172.31(18)
Ru C14 C15 C11 -64.94(13)
C13 C14 C15 C20 -174.02(19)
C19 C14 C15 C20 0.2(3)
Ru C14 C15 C20 122.9(2)
C13 C14 C15 Ru 63.06(13)
C19 C14 C15 Ru -122.75(19)
C12 C11 C15 C14 1.3(2)
C16 C11 C15 C14 -172.6(2)
Ru C11 C15 C14 63.06(14)
C12 C11 C15 C20 173.3(2)
C16 C11 C15 C20 -0.6(3)
Ru C11 C15 C20 -124.9(2)
C12 C11 C15 Ru -61.80(13)
C16 C11 C15 Ru 124.31(19)
C21 Ru C15 C14 69.28(12)
C2 Ru C15 C14 -155.97(11)
C1 Ru C15 C14 -98.7(3)
C3 Ru C15 C14 165.17(10)
C13 Ru C15 C14 -37.10(10)
C11 Ru C15 C14 -115.42(17)
C12 Ru C15 C14 -79.10(11)
C21 Ru C15 C11 -175.31(12)
C2 Ru C15 C11 -40.56(17)
C14 Ru C15 C11 115.42(17)
C1 Ru C15 C11 16.7(4)
C3 Ru C15 C11 -79.41(13)
C13 Ru C15 C11 78.32(13)
C12 Ru C15 C11 36.32(12)
C21 Ru C15 C20 -51.5(2)
C2 Ru C15 C20 83.3(2)
C14 Ru C15 C20 -120.7(3)
C1 Ru C15 C20 140.6(3)
C3 Ru C15 C20 44.4(2)
C13 Ru C15 C20 -157.8(2)
C11 Ru C15 C20 123.8(2)
C12 Ru C15 C20 160.2(2)
C2 Ru C21 O -180(100)
C14 Ru C21 O 5(3)
C1 Ru C21 O 147(3)
C15 Ru C21 O -30(3)
C3 Ru C21 O -145(3)
C13 Ru C21 O 37(3)
C11 Ru C21 O -35(3)
C12 Ru C21 O 32(3)
